data_7040429
loop_
_publ_author_name
'Borup, Mette Andersen'
'Blichfeld, Anders Bank'
'Madsen, Solveig R\/ogild'
'Iversen, Bo Brummerstedt'

_publ_section_title
;
 High-pressure single crystal X-ray diffraction study of thermoelectric
 ZnSb and \b-Zn4Sb3.
;
_journal_issue 38
_journal_name_full 'Dalton transactions (Cambridge, England : 2003)'
_journal_page_first 15097
_journal_page_last 15103
_journal_paper_doi 10.1039/c6dt02323a
_journal_volume 45
_journal_year 2016
_chemical_formula_moiety 'Sb30 Zn38.45'
_chemical_formula_sum 'Sb30 Zn38.45'
_chemical_formula_weight 6165.98
_chemical_name_systematic 'Zinc antimonide'
_space_group_crystal_system trigonal
_space_group_IT_number 167
_space_group_name_Hall '-R 3 2"c'
_space_group_name_H-M_alt 'R -3 c'
_symmetry_space_group_name_Hall '-R 3 2"c'
_symmetry_space_group_name_H-M 'R -3 c :H'
_audit_creation_date 2016-05-16
_audit_creation_method
;
Olex2 1.2
(compiled 2016.02.19 svn.r3266 for OlexSys, GUI svn.r5155)
;
_audit_update_record
;
2016-07-11 deposited with the CCDC.
2016-08-22 downloaded from the CCDC.
;
_cell_angle_alpha 90
_cell_angle_beta 90
_cell_angle_gamma 120
_cell_formula_units_Z 1
_cell_length_a 12.0695(16)
_cell_length_b 12.0695(16)
_cell_length_c 12.2935(18)
_cell_measurement_pressure 2450000(40000)
_cell_measurement_reflns_used 555
_cell_measurement_temperature 296(2)
_cell_measurement_theta_max 20.386
_cell_measurement_theta_min 4.617
_cell_volume 1550.9(4)
_computing_cell_refinement 'SAINT v8.34A (Bruker, 2013)'
_computing_data_reduction 'SAINT v8.34A (Bruker, 2013)'
_computing_molecular_graphics 'Olex2 (Dolomanov et al., 2009)'
_computing_publication_material 'Olex2 (Dolomanov et al., 2009)'
_computing_structure_refinement 'ShelXL (Sheldrick, 2015)'
_diffrn_ambient_temperature 296.15
_diffrn_measured_fraction_theta_full 0.956
_diffrn_measured_fraction_theta_max 0.942
_diffrn_measurement_device_type 'Bruker APEX-II CCD'
_diffrn_measurement_method '\f and \w scans'
_diffrn_radiation_type AgK\a
_diffrn_radiation_wavelength 0.56086
_diffrn_reflns_av_R_equivalents 0.1174
_diffrn_reflns_av_unetI/netI 0.0676
_diffrn_reflns_Laue_measured_fraction_full 0.956
_diffrn_reflns_Laue_measured_fraction_max 0.942
_diffrn_reflns_limit_h_max 14
_diffrn_reflns_limit_h_min -15
_diffrn_reflns_limit_k_max 12
_diffrn_reflns_limit_k_min -14
_diffrn_reflns_limit_l_max 14
_diffrn_reflns_limit_l_min -15
_diffrn_reflns_number 2741
_diffrn_reflns_point_group_measured_fraction_full 0.956
_diffrn_reflns_point_group_measured_fraction_max 0.942
_diffrn_reflns_theta_full 19.665
_diffrn_reflns_theta_max 20.549
_diffrn_reflns_theta_min 2.663
_diffrn_standards_number 0
_exptl_absorpt_coefficient_mu 14.381
_exptl_absorpt_correction_T_max 0.7445
_exptl_absorpt_correction_T_min 0.5320
_exptl_absorpt_correction_type multi-scan
_exptl_absorpt_process_details
;
SADABS-2012/1 (Bruker,2012) was used for absorption correction.
wR2(int) was 0.1287 before and 0.0734 after correction.
The Ratio of minimum to maximum transmission is 0.7146.
The \l/2 correction factor is 0.0015.
;
_exptl_crystal_colour 'metallic grayish gray'
_exptl_crystal_colour_lustre metallic
_exptl_crystal_colour_modifier grayish
_exptl_crystal_colour_primary gray
_exptl_crystal_density_diffrn 6.602
_exptl_crystal_description irregular
_exptl_crystal_F_000 2684
_exptl_crystal_size_max 0.06
_exptl_crystal_size_mid 0.03
_exptl_crystal_size_min 0.015
_refine_diff_density_max 2.995
_refine_diff_density_min -1.804
_refine_diff_density_rms 0.517
_refine_ls_extinction_method none
_refine_ls_goodness_of_fit_ref 1.065
_refine_ls_hydrogen_treatment undef
_refine_ls_matrix_type full
_refine_ls_number_parameters 32
_refine_ls_number_reflns 338
_refine_ls_number_restraints 1
_refine_ls_restrained_S_all 1.063
_refine_ls_R_factor_all 0.0761
_refine_ls_R_factor_gt 0.0458
_refine_ls_shift/su_max 0.000
_refine_ls_shift/su_mean 0.000
_refine_ls_structure_factor_coef Fsqd
_refine_ls_weighting_details 'w=1/[\s^2^(Fo^2^)+(0.0582P)^2^] where P=(Fo^2^+2Fc^2^)/3'
_refine_ls_weighting_scheme calc
_refine_ls_wR_factor_gt 0.0956
_refine_ls_wR_factor_ref 0.1060
_reflns_Friedel_coverage 0.000
_reflns_number_gt 248
_reflns_number_total 338
_reflns_threshold_expression 'I > 2\s(I)'
_cod_data_source_file c6dt02323a2.cif
_cod_data_source_block Zn4Sb3_SiO_P7
_cod_depositor_comments
;Adding full bibliography for 7040405--7040434.cif.

 Adding full bibliography for 7040405--7040434.cif.
;
_cod_original_cell_volume 1550.9(5)
_cod_database_code 7040429
_shelx_space_group_comment
;
The symmetry employed for this shelxl refinement is uniquely defined
by the following loop, which should always be used as a source of
symmetry information in preference to the above space-group names.
They are only intended as comments.
;
_olex2_refinement_description
;
1. Uiso/Uaniso restraints and constraints
Uiso(Zn2) = Uiso(Zn3) = Uiso(Zn4)
2. Others
 1*[Sof(Zn1)]+1*[Sof(Zn2)]+1*[Sof(Zn3)]+1*[Sof(Zn4)]=1.068 with esd of 0.002
;

loop_
_space_group_symop_operation_xyz
'x, y, z'
'-y, x-y, z'
'-x+y, -x, z'
'y, x, -z+1/2'
'x-y, -y, -z+1/2'
'-x, -x+y, -z+1/2'
'x+2/3, y+1/3, z+1/3'
'-y+2/3, x-y+1/3, z+1/3'
'-x+y+2/3, -x+1/3, z+1/3'
'y+2/3, x+1/3, -z+5/6'
'x-y+2/3, -y+1/3, -z+5/6'
'-x+2/3, -x+y+1/3, -z+5/6'
'x+1/3, y+2/3, z+2/3'
'-y+1/3, x-y+2/3, z+2/3'
'-x+y+1/3, -x+2/3, z+2/3'
'y+1/3, x+2/3, -z+7/6'
'x-y+1/3, -y+2/3, -z+7/6'
'-x+1/3, -x+y+2/3, -z+7/6'
'-x, -y, -z'
'y, -x+y, -z'
'x-y, x, -z'
'-y, -x, z-1/2'
'-x+y, y, z-1/2'
'x, x-y, z-1/2'
'-x+2/3, -y+1/3, -z+1/3'
'y+2/3, -x+y+1/3, -z+1/3'
'x-y+2/3, x+1/3, -z+1/3'
'-y+2/3, -x+1/3, z-1/6'
'-x+y+2/3, y+1/3, z-1/6'
'x+2/3, x-y+1/3, z-1/6'
'-x+1/3, -y+2/3, -z+2/3'
'y+1/3, -x+y+2/3, -z+2/3'
'x-y+1/3, x+2/3, -z+2/3'
'-y+1/3, -x+2/3, z+1/6'
'-x+y+1/3, y+2/3, z+1/6'
'x+1/3, x-y+2/3, z+1/6'

loop_
_atom_site_label
_atom_site_type_symbol
_atom_site_fract_x
_atom_site_fract_y
_atom_site_fract_z
_atom_site_U_iso_or_equiv
_atom_site_adp_type
_atom_site_occupancy
_atom_site_site_symmetry_order
_atom_site_calc_flag
_atom_site_refinement_flags_posn
_atom_site_refinement_flags_adp
_atom_site_refinement_flags_occupancy
_atom_site_disorder_assembly
_atom_site_disorder_group
Sb1 Sb 0.64244(13) 0.0000 0.2500 0.0157(5) Uani 1 2 d S T P . .
Sb2 Sb 0.6667 0.3333 0.19723(12) 0.0148(6) Uani 1 3 d S T P . .
Zn1 Zn 0.8320(3) 0.2542(2) 0.2360(3) 0.0228(10) Uani 0.914(12) 1 d . . . A 1
Zn2 Zn 0.799(14) 0.241(12) 0.286(15) 0.023(5) Uiso 0.018(9) 1 d . . . A 2
Zn3 Zn 0.905(3) 0.390(3) 0.243(2) 0.023(5) Uiso 0.067(4) 1 d . . . A 2
Zn4 Zn 0.773(3) 0.198(3) 0.0882(19) 0.023(5) Uiso 0.070(4) 1 d . . . A 2

loop_
_atom_site_aniso_label
_atom_site_aniso_U_11
_atom_site_aniso_U_22
_atom_site_aniso_U_33
_atom_site_aniso_U_23
_atom_site_aniso_U_13
_atom_site_aniso_U_12
Sb1 0.0168(8) 0.0122(9) 0.0167(7) -0.0002(5) -0.0001(3) 0.0061(5)
Sb2 0.0139(8) 0.0139(8) 0.0166(8) 0.000 0.000 0.0070(4)
Zn1 0.0178(15) 0.0214(14) 0.0306(19) -0.0053(10) -0.0043(11) 0.0109(12)

loop_
_atom_type_symbol
_atom_type_description
_atom_type_scat_dispersion_real
_atom_type_scat_dispersion_imag
_atom_type_scat_source
Sb Sb -1.0547 1.0104 'International Tables Vol C Tables 4.2.6.8 and 6.1.1.4'
Zn Zn 0.3242 0.9375 'International Tables Vol C Tables 4.2.6.8 and 6.1.1.4'

loop_
_geom_angle_atom_site_label_1
_geom_angle_atom_site_label_2
_geom_angle_atom_site_label_3
_geom_angle
_geom_angle_site_symmetry_1
_geom_angle_site_symmetry_3
Zn1 Sb1 Zn1 127.05(15) 32 30_445
Zn2 Sb1 Zn2 106(8) 32 30_445
Zn2 Sb1 Zn2 63(6) 32 .
Zn2 Sb1 Zn2 131(4) 30_445 .
Zn2 Sb1 Zn2 131(4) 32 5
Zn2 Sb1 Zn2 63(6) 30_445 5
Zn2 Sb1 Zn2 160(6) 5 .
Zn2 Sb1 Zn3 45(5) 30_445 4_545
Zn2 Sb1 Zn3 121(3) . 4_545
Zn2 Sb1 Zn3 121(3) 5 3_665
Zn2 Sb1 Zn3 136(4) 5 32
Zn2 Sb1 Zn3 45(5) 32 3_665
Zn2 Sb1 Zn3 66(3) 32 4_545
Zn2 Sb1 Zn3 144(4) 32 30_445
Zn2 Sb1 Zn3 79(3) 5 4_545
Zn2 Sb1 Zn3 38(4) 30_445 30_445
Zn2 Sb1 Zn3 44(4) . 32
Zn2 Sb1 Zn3 44(4) 5 30_445
Zn2 Sb1 Zn3 66(3) 30_445 3_665
Zn2 Sb1 Zn3 136(4) . 30_445
Zn2 Sb1 Zn3 79(3) . 3_665
Zn2 Sb1 Zn3 38(4) 32 32
Zn2 Sb1 Zn3 144(4) 30_445 32
Zn2 Sb1 Zn4 49(4) 5 35_645
Zn2 Sb1 Zn4 112(3) 5 25_655
Zn2 Sb1 Zn4 138(5) 32 35_645
Zn2 Sb1 Zn4 112(3) . 35_645
Zn2 Sb1 Zn4 106(3) 30_445 35_645
Zn2 Sb1 Zn4 106(3) 32 25_655
Zn2 Sb1 Zn4 138(5) 30_445 25_655
Zn2 Sb1 Zn4 49(4) . 25_655
Zn3 Sb1 Zn3 102.5(8) 32 4_545
Zn3 Sb1 Zn3 177.5(13) 30_445 32
Zn3 Sb1 Zn3 102.5(8) 30_445 3_665
Zn3 Sb1 Zn3 79.8(11) 32 3_665
Zn3 Sb1 Zn3 44.1(13) 4_545 3_665
Zn3 Sb1 Zn3 79.8(11) 30_445 4_545
Zn4 Sb1 Zn3 106.5(8) 35_645 32
Zn4 Sb1 Zn3 71.3(9) 35_645 30_445
Zn4 Sb1 Zn3 106.5(8) 25_655 30_445
Zn4 Sb1 Zn3 125.5(9) 25_655 3_665
Zn4 Sb1 Zn3 71.3(9) 25_655 32
Zn4 Sb1 Zn3 169.5(9) 35_645 3_665
Zn4 Sb1 Zn3 169.5(9) 25_655 4_545
Zn4 Sb1 Zn3 125.5(9) 35_645 4_545
Zn4 Sb1 Zn4 65.0(13) 25_655 35_645
Sb2 Sb2 Zn4 62.1(5) 16_544 .
Sb2 Sb2 Zn4 62.1(5) 16_544 2_655
Zn1 Sb2 Sb2 100.37(9) 3_665 16_544
Zn1 Sb2 Sb2 100.37(9) . 16_544
Zn1 Sb2 Sb2 100.37(9) 2_655 16_544
Zn1 Sb2 Zn1 116.83(5) . 3_665
Zn1 Sb2 Zn1 116.83(5) 3_665 2_655
Zn1 Sb2 Zn1 116.83(5) . 2_655
Zn2 Sb2 Sb2 115(4) 3_665 16_544
Zn2 Sb2 Sb2 115(4) 2_655 16_544
Zn2 Sb2 Sb2 115(4) . 16_544
Zn2 Sb2 Zn2 104(5) . 2_655
Zn2 Sb2 Zn2 104(5) 3_665 2_655
Zn2 Sb2 Zn2 104(5) . 3_665
Zn2 Sb2 Zn3 78(3) 2_655 .
Zn2 Sb2 Zn3 78(3) 3_665 2_655
Zn2 Sb2 Zn3 137(3) . 2_655
Zn2 Sb2 Zn3 137(3) 3_665 .
Zn2 Sb2 Zn3 37(4) 2_655 2_655
Zn2 Sb2 Zn3 37(3) 3_665 3_665
Zn2 Sb2 Zn3 78(3) . 3_665
Zn2 Sb2 Zn3 137(3) 2_655 3_665
Zn2 Sb2 Zn3 37(4) . .
Zn2 Sb2 Zn4 54(4) . .
Zn2 Sb2 Zn4 135(3) 3_665 2_655
Zn2 Sb2 Zn4 118(4) . 2_655
Zn2 Sb2 Zn4 118(4) 3_665 .
Zn2 Sb2 Zn4 135(3) 2_655 .
Zn2 Sb2 Zn4 54(4) 2_655 2_655
Zn3 Sb2 Sb2 102.2(5) . 16_544
Zn3 Sb2 Sb2 102.2(5) 2_655 16_544
Zn3 Sb2 Sb2 102.2(5) 3_665 16_544
Zn3 Sb2 Zn3 115.6(4) . 2_655
Zn3 Sb2 Zn3 115.6(4) . 3_665
Zn3 Sb2 Zn3 115.6(4) 3_665 2_655
Zn3 Sb2 Zn4 60.8(8) . .
Zn3 Sb2 Zn4 81.1(8) 3_665 .
Zn3 Sb2 Zn4 60.8(8) 2_655 2_655
Zn3 Sb2 Zn4 81.1(8) . 2_655
Zn3 Sb2 Zn4 160.2(8) 3_665 2_655
Zn3 Sb2 Zn4 160.2(8) 2_655 .
Zn4 Sb2 Zn4 99.8(6) . 2_655
Sb1 Zn1 Sb1 120.81(10) 25_655 .
Sb1 Zn1 Sb1 107.20(11) 33_545 .
Sb1 Zn1 Sb1 98.59(8) 33_545 25_655
Sb1 Zn1 Zn1 116.79(12) 33_545 25_655
Sb2 Zn1 Sb1 93.25(9) . .
Sb2 Zn1 Sb1 114.04(12) . 25_655
Sb2 Zn1 Sb1 124.70(12) . 33_545
Sb2 Zn1 Zn1 117.97(13) . 25_655
Zn1 Zn1 Sb1 60.59(14) 25_655 25_655
Zn1 Zn1 Sb1 60.22(10) 25_655 .
Sb1 Zn2 Sb1 121(5) 33_545 .
Sb1 Zn2 Sb2 138(5) 33_545 .
Sb1 Zn2 Sb2 98(4) . .
Sb1 Zn2 Zn2 158(10) . 33_545
Sb1 Zn2 Zn2 56(4) . 32
Sb1 Zn2 Zn2 112(10) 33_545 32
Sb1 Zn2 Zn2 61(6) 33_545 33_545
Sb1 Zn2 Zn3 61(3) . 35_645
Sb1 Zn2 Zn3 61(3) 33_545 35_645
Sb1 Zn2 Zn4 135(8) 33_545 .
Sb2 Zn2 Zn2 77(2) . 32
Sb2 Zn2 Zn2 77(2) . 33_545
Sb2 Zn2 Zn3 152(7) . 35_645
Zn2 Zn2 Zn2 102(9) 33_545 32
Zn2 Zn2 Zn3 115(9) 33_545 35_645
Zn2 Zn2 Zn3 76(8) 32 35_645
Zn3 Zn2 Sb1 78(5) . 33_545
Zn3 Zn2 Sb1 151(10) . .
Zn3 Zn2 Sb1 73(5) 32 33_545
Zn3 Zn2 Sb1 70(5) 32 .
Zn3 Zn2 Sb2 112(7) 32 .
Zn3 Zn2 Sb2 73(5) . .
Zn3 Zn2 Zn2 48(4) . 33_545
Zn3 Zn2 Zn2 92(9) 32 33_545
Zn3 Zn2 Zn2 40(8) 32 32
Zn3 Zn2 Zn2 142(6) . 32
Zn3 Zn2 Zn3 135(6) . 35_645
Zn3 Zn2 Zn3 46(3) 32 35_645
Zn3 Zn2 Zn3 139(9) . 32
Zn3 Zn2 Zn4 82(8) . .
Zn3 Zn2 Zn4 97(6) 32 25_655
Zn3 Zn2 Zn4 139(6) 32 .
Zn3 Zn2 Zn4 103(9) . 25_655
Zn4 Zn2 Sb1 67(3) 25_655 .
Zn4 Zn2 Sb1 70(4) . .
Zn4 Zn2 Sb1 74(4) 25_655 33_545
Zn4 Zn2 Sb2 68(4) . .
Zn4 Zn2 Sb2 141(8) 25_655 .
Zn4 Zn2 Zn2 130(6) 25_655 33_545
Zn4 Zn2 Zn2 126(9) . 33_545
Zn4 Zn2 Zn2 116(7) 25_655 32
Zn4 Zn2 Zn2 108(6) . 32
Zn4 Zn2 Zn3 52(3) 25_655 35_645
Zn4 Zn2 Zn3 115(5) . 35_645
Zn4 Zn2 Zn4 72(5) 25_655 .
Sb1 Zn3 Sb1 111.0(10) 33_545 2_655
Sb1 Zn3 Sb1 109.3(10) 2_655 25_655
Sb1 Zn3 Sb1 100.2(10) 33_545 25_655
Sb1 Zn3 Zn2 114(4) 33_545 29_655
Sb1 Zn3 Zn2 53(3) 2_655 29_655
Sb1 Zn3 Zn2 56(3) 25_655 29_655
Sb1 Zn3 Zn4 112.1(11) 25_655 9_665
Sb1 Zn3 Zn4 58.4(7) 33_545 25_655
Sb1 Zn3 Zn4 57.4(7) 2_655 9_665
Sb1 Zn3 Zn4 60.5(8) 25_655 25_655
Sb1 Zn3 Zn4 160.0(13) 2_655 25_655
Sb1 Zn3 Zn4 53.9(7) 33_545 9_665
Sb1 Zn3 Zn4 57.0(8) 25_655 .
Sb1 Zn3 Zn4 113.4(12) 33_545 .
Sb1 Zn3 Zn4 135.2(12) 2_655 .
Sb2 Zn3 Sb1 125.5(11) . 33_545
Sb2 Zn3 Sb1 95.4(10) . 2_655
Sb2 Zn3 Sb1 115.1(9) . 25_655
Sb2 Zn3 Zn2 120(4) . 29_655
Sb2 Zn3 Zn4 104.5(11) . 25_655
Sb2 Zn3 Zn4 63.2(8) . .
Sb2 Zn3 Zn4 131.2(12) . 9_665
Zn2 Zn3 Sb1 62(4) 33_545 2_655
Zn2 Zn3 Sb1 100(6) . 25_655
Zn2 Zn3 Sb1 66(4) 33_545 33_545
Zn2 Zn3 Sb1 156(4) 33_545 25_655
Zn2 Zn3 Sb1 151(7) . 2_655
Zn2 Zn3 Sb1 64(5) . 33_545
Zn2 Zn3 Sb2 70(4) . .
Zn2 Zn3 Sb2 89(4) 33_545 .
Zn2 Zn3 Zn2 110(5) 33_545 29_655
Zn2 Zn3 Zn2 156(7) . 29_655
Zn2 Zn3 Zn2 92(8) . 33_545
Zn2 Zn3 Zn3 89(4) 33_545 6_765
Zn2 Zn3 Zn3 128(4) . 6_765
Zn2 Zn3 Zn4 101(3) 29_655 .
Zn2 Zn3 Zn4 44(4) 33_545 9_665
Zn2 Zn3 Zn4 113(3) 29_655 25_655
Zn2 Zn3 Zn4 44(6) . 25_655
Zn2 Zn3 Zn4 61(6) . .
Zn2 Zn3 Zn4 120(4) 33_545 25_655
Zn2 Zn3 Zn4 113(6) . 9_665
Zn2 Zn3 Zn4 126(5) . 17_554
Zn2 Zn3 Zn4 125(4) 33_545 17_554
Zn2 Zn3 Zn4 78(4) 29_655 9_665
Zn2 Zn3 Zn4 146(4) 33_545 .
Zn3 Zn3 Sb1 69.7(12) 6_765 33_545
Zn3 Zn3 Sb1 68.0(7) 6_765 2_655
Zn3 Zn3 Sb1 66.7(12) 6_765 25_655
Zn3 Zn3 Sb2 161.8(10) 6_765 .
Zn3 Zn3 Zn2 45(4) 6_765 29_655
Zn3 Zn3 Zn4 46.0(12) 6_765 9_665
Zn3 Zn3 Zn4 123.3(15) 6_765 .
Zn3 Zn3 Zn4 93.6(17) 6_765 17_554
Zn3 Zn3 Zn4 92.1(8) 6_765 25_655
Zn4 Zn3 Sb1 68.7(11) 17_554 2_655
Zn4 Zn3 Sb1 160.8(16) 17_554 33_545
Zn4 Zn3 Sb1 63.4(9) 17_554 25_655
Zn4 Zn3 Sb2 72.8(11) 17_554 .
Zn4 Zn3 Zn2 49(4) 17_554 29_655
Zn4 Zn3 Zn4 67.4(13) 17_554 .
Zn4 Zn3 Zn4 56.3(10) . 25_655
Zn4 Zn3 Zn4 108.5(10) 25_655 9_665
Zn4 Zn3 Zn4 115.2(14) 17_554 25_655
Zn4 Zn3 Zn4 120.7(15) 17_554 9_665
Zn4 Zn3 Zn4 163.8(14) . 9_665
Sb1 Zn4 Sb1 108.3(9) 25_655 15_654
Sb1 Zn4 Sb1 93.2(9) 15_654 .
Sb1 Zn4 Sb1 120.6(9) 25_655 .
Sb1 Zn4 Sb2 109.5(10) 25_655 16_544
Sb1 Zn4 Sb2 87.3(7) 15_654 16_544
Sb1 Zn4 Sb2 111.3(10) 25_655 .
Sb1 Zn4 Sb2 126.6(9) . 16_544
Sb1 Zn4 Sb2 133.9(10) 15_654 .
Sb1 Zn4 Zn3 60.0(8) 25_655 .
Sb1 Zn4 Zn3 168.3(13) 15_654 .
Sb1 Zn4 Zn4 65.1(10) 25_655 25_655
Sb1 Zn4 Zn4 128.3(14) 15_654 17_554
Sb1 Zn4 Zn4 57.5(6) 25_655 17_554
Sb2 Zn4 Sb1 86.3(7) . .
Sb2 Zn4 Sb2 57.9(5) . 16_544
Zn2 Zn4 Sb1 149(3) . 15_654
Zn2 Zn4 Sb1 84(4) . 25_655
Zn2 Zn4 Sb1 65(4) 25_655 25_655
Zn2 Zn4 Sb1 84(5) 25_655 .
Zn2 Zn4 Sb1 58(4) 25_655 15_654
Zn2 Zn4 Sb1 57(3) . .
Zn2 Zn4 Sb2 58(3) . .
Zn2 Zn4 Sb2 115(3) . 16_544
Zn2 Zn4 Sb2 136(5) 25_655 16_544
Zn2 Zn4 Sb2 166(5) 25_655 .
Zn2 Zn4 Zn2 108(5) 25_655 .
Zn2 Zn4 Zn3 114(3) 25_655 .
Zn2 Zn4 Zn3 79(5) 25_655 17_554
Zn2 Zn4 Zn3 37(3) . .
Zn2 Zn4 Zn4 82(3) . 17_554
Zn2 Zn4 Zn4 59(5) 25_655 25_655
Zn2 Zn4 Zn4 120(4) 25_655 17_554
Zn2 Zn4 Zn4 116(4) 25_655 18_654
Zn2 Zn4 Zn4 48(3) . 25_655
Zn3 Zn4 Sb1 63.2(9) 17_554 15_654
Zn3 Zn4 Sb1 93.8(9) . .
Zn3 Zn4 Sb1 67.5(11) 17_554 25_655
Zn3 Zn4 Sb1 156.0(14) 17_554 .
Zn3 Zn4 Sb2 56.0(8) . .
Zn3 Zn4 Sb2 60.4(10) 17_554 16_544
Zn3 Zn4 Sb2 112.7(13) 17_554 .
Zn3 Zn4 Sb2 96.0(11) . 16_544
Zn3 Zn4 Zn2 145(4) 17_554 .
Zn3 Zn4 Zn3 108.9(13) 17_554 .
Zn3 Zn4 Zn4 126.6(18) 17_554 25_655
Zn3 Zn4 Zn4 65.9(13) 17_554 17_554
Zn3 Zn4 Zn4 46.6(9) . 17_554
Zn4 Zn4 Sb1 111.1(15) 25_655 15_654
Zn4 Zn4 Sb1 55.5(10) 25_655 .
Zn4 Zn4 Sb1 69.6(10) 18_654 15_654
Zn4 Zn4 Sb1 138.1(13) 17_554 .
Zn4 Zn4 Sb1 174.9(16) 18_654 25_655
Zn4 Zn4 Sb1 64.4(10) 18_654 .
Zn4 Zn4 Sb2 61.8(7) 17_554 .
Zn4 Zn4 Sb2 68.8(8) 18_654 .
Zn4 Zn4 Sb2 59.7(7) 17_554 16_544
Zn4 Zn4 Sb2 161.6(17) 25_655 16_544
Zn4 Zn4 Sb2 106.3(12) 25_655 .
Zn4 Zn4 Sb2 66.0(8) 18_654 16_544
Zn4 Zn4 Zn2 100(4) 18_654 .
Zn4 Zn4 Zn3 65.8(12) 25_655 .
Zn4 Zn4 Zn3 121.9(14) 18_654 .
Zn4 Zn4 Zn3 107.7(17) 18_654 17_554
Zn4 Zn4 Zn4 119.77(18) 18_654 17_554
Zn4 Zn4 Zn4 119.9(18) 18_654 25_655
Zn4 Zn4 Zn4 105.6(15) 25_655 17_554

loop_
_geom_bond_atom_site_label_1
_geom_bond_atom_site_label_2
_geom_bond_distance
_geom_bond_site_symmetry_2
Sb1 Zn1 2.689(3) 30_445
Sb1 Zn1 2.689(3) 32
Sb1 Zn2 2.45(12) 32
Sb1 Zn2 2.45(13) 30_445
Sb1 Zn2 2.59(12) 5
Sb1 Zn2 2.59(12) .
Sb1 Zn3 2.67(3) 3_665
Sb1 Zn3 2.66(3) 32
Sb1 Zn3 2.66(3) 30_445
Sb1 Zn3 2.67(3) 4_545
Sb1 Zn4 2.63(3) 35_645
Sb1 Zn4 2.63(3) 25_655
Sb2 Sb2 2.800(3) 16_544
Sb2 Zn1 2.651(2) .
Sb2 Zn1 2.651(2) 2_655
Sb2 Zn1 2.651(2) 3_665
Sb2 Zn2 2.61(12) 3_665
Sb2 Zn2 2.61(12) 2_655
Sb2 Zn2 2.61(12) .
Sb2 Zn3 2.66(3) 3_665
Sb2 Zn3 2.66(3) 2_655
Sb2 Zn3 2.66(3) .
Sb2 Zn4 2.86(3) .
Sb2 Zn4 2.86(3) 2_655
Zn1 Sb1 2.689(3) 33_545
Zn1 Sb1 2.757(4) 25_655
Zn1 Zn1 2.729(5) 25_655
Zn2 Sb1 2.45(12) 33_545
Zn2 Zn2 2.6(2) 32
Zn2 Zn2 2.6(2) 33_545
Zn2 Zn3 2.0(2) 32
Zn2 Zn3 1.69(16) .
Zn2 Zn3 2.79(14) 35_645
Zn2 Zn4 2.15(15) 25_655
Zn2 Zn4 2.48(18) .
Zn3 Sb1 2.72(3) 25_655
Zn3 Sb1 2.66(3) 33_545
Zn3 Sb1 2.67(3) 2_655
Zn3 Zn2 2.0(2) 33_545
Zn3 Zn2 2.79(14) 29_655
Zn3 Zn3 2.00(6) 6_765
Zn3 Zn4 3.09(4) 9_665
Zn3 Zn4 2.23(4) 17_554
Zn3 Zn4 3.01(4) 25_655
Zn3 Zn4 2.80(4) .
Zn4 Sb1 2.79(3) 15_654
Zn4 Sb1 2.63(3) 25_655
Zn4 Sb2 2.92(3) 16_544
Zn4 Zn2 2.15(15) 25_655
Zn4 Zn3 2.23(4) 17_554
Zn4 Zn4 2.22(6) 18_654
Zn4 Zn4 2.75(5) 25_655
Zn4 Zn4 2.83(6) 17_554

loop_
_geom_torsion_atom_site_label_1
_geom_torsion_atom_site_label_2
_geom_torsion_atom_site_label_3
_geom_torsion_atom_site_label_4
_geom_torsion
_geom_torsion_site_symmetry_1
_geom_torsion_site_symmetry_4
Sb1 Zn2 Zn3 Sb1 -134(17) . 33_545
Sb1 Zn2 Zn3 Sb1 97(3) 33_545 25_655
Sb1 Zn2 Zn3 Sb1 -38(15) . 25_655
Sb1 Zn2 Zn3 Sb1 -87(8) 33_545 2_655
Sb1 Zn2 Zn3 Sb1 139(13) . 2_655
Sb1 Zn2 Zn3 Sb2 -150(5) 33_545 .
Sb1 Zn2 Zn3 Sb2 76(14) . .
Sb1 Zn2 Zn3 Zn2 92(19) 33_545 29_655
Sb1 Zn2 Zn3 Zn2 -42(21) . 29_655
Sb1 Zn2 Zn3 Zn2 -62(7) 33_545 33_545
Sb1 Zn2 Zn3 Zn2 163(12) . 33_545
Sb1 Zn2 Zn3 Zn3 29(8) 33_545 6_765
Sb1 Zn2 Zn3 Zn3 -106(13) . 6_765
Sb1 Zn2 Zn3 Zn4 161(3) 33_545 17_554
Sb1 Zn2 Zn3 Zn4 70(4) 33_545 25_655
Sb1 Zn2 Zn3 Zn4 -23(5) 33_545 9_665
Sb1 Zn2 Zn3 Zn4 26(18) . 17_554
Sb1 Zn2 Zn3 Zn4 -64(15) . 25_655
Sb1 Zn2 Zn3 Zn4 -157(12) . 9_665
Sb1 Zn2 Zn3 Zn4 6(12) . .
Sb1 Zn2 Zn3 Zn4 140(5) 33_545 .
Sb2 Zn2 Zn3 Sb1 150(5) . 33_545
Sb2 Zn2 Zn3 Sb1 -113(2) . 25_655
Sb2 Zn2 Zn3 Sb1 63(10) . 2_655
Sb2 Zn2 Zn3 Zn2 88(3) . 33_545
Sb2 Zn2 Zn3 Zn2 -118(14) . 29_655
Sb2 Zn2 Zn3 Zn3 179(4) . 6_765
Sb2 Zn2 Zn3 Zn4 -140(7) . 25_655
Sb2 Zn2 Zn3 Zn4 -49(6) . 17_554
Sb2 Zn2 Zn3 Zn4 127.3(19) . 9_665
Sb2 Zn2 Zn3 Zn4 -70(2) . .
Zn2 Zn2 Zn3 Sb1 62(7) 33_545 33_545
Zn2 Zn2 Zn3 Sb1 23(25) 32 2_655
Zn2 Zn2 Zn3 Sb1 159(4) 33_545 25_655
Zn2 Zn2 Zn3 Sb1 -153(17) 32 25_655
Zn2 Zn2 Zn3 Sb1 110(20) 32 33_545
Zn2 Zn2 Zn3 Sb1 -25(10) 33_545 2_655
Zn2 Zn2 Zn3 Sb2 -88(3) 33_545 .
Zn2 Zn2 Zn3 Sb2 -40(16) 32 .
Zn2 Zn2 Zn3 Zn2 48(17) 32 33_545
Zn2 Zn2 Zn3 Zn2 -158(4) 32 29_655
Zn2 Zn2 Zn3 Zn2 154(15) 33_545 29_655
Zn2 Zn2 Zn3 Zn3 91(4) 33_545 6_765
Zn2 Zn2 Zn3 Zn3 139(14) 32 6_765
Zn2 Zn2 Zn3 Zn4 87(17) 32 9_665
Zn2 Zn2 Zn3 Zn4 -180(23) 32 25_655
Zn2 Zn2 Zn3 Zn4 40(3) 33_545 9_665
Zn2 Zn2 Zn3 Zn4 -158(3) 33_545 .
Zn2 Zn2 Zn3 Zn4 -137(8) 33_545 17_554
Zn2 Zn2 Zn3 Zn4 -89(21) 32 17_554
Zn2 Zn2 Zn3 Zn4 133(8) 33_545 25_655
Zn2 Zn2 Zn3 Zn4 -110(18) 32 .
Zn3 Zn2 Zn3 Sb1 -110(11) 35_645 2_655
Zn3 Zn2 Zn3 Sb1 46(9) 32 33_545
Zn3 Zn2 Zn3 Sb1 143(11) 32 25_655
Zn3 Zn2 Zn3 Sb1 74(12) 35_645 25_655
Zn3 Zn2 Zn3 Sb1 -41(17) 32 2_655
Zn3 Zn2 Zn3 Sb1 -23(9) 35_645 33_545
Zn3 Zn2 Zn3 Sb2 -104(12) 32 .
Zn3 Zn2 Zn3 Sb2 -173(14) 35_645 .
Zn3 Zn2 Zn3 Zn2 138(21) 32 29_655
Zn3 Zn2 Zn3 Zn2 -85(15) 35_645 33_545
Zn3 Zn2 Zn3 Zn2 -16(14) 32 33_545
Zn3 Zn2 Zn3 Zn2 69(28) 35_645 29_655
Zn3 Zn2 Zn3 Zn3 75(15) 32 6_765
Zn3 Zn2 Zn3 Zn3 6(17) 35_645 6_765
Zn3 Zn2 Zn3 Zn4 118(14) 35_645 .
Zn3 Zn2 Zn3 Zn4 117(13) 32 25_655
Zn3 Zn2 Zn3 Zn4 -153(8) 32 17_554
Zn3 Zn2 Zn3 Zn4 23(13) 32 9_665
Zn3 Zn2 Zn3 Zn4 138(9) 35_645 17_554
Zn3 Zn2 Zn3 Zn4 -45(14) 35_645 9_665
Zn3 Zn2 Zn3 Zn4 48(8) 35_645 25_655
Zn3 Zn2 Zn3 Zn4 -174(14) 32 .
Zn4 Zn2 Zn3 Sb1 -157(5) 25_655 2_655
Zn4 Zn2 Zn3 Sb1 26(6) 25_655 25_655
Zn4 Zn2 Zn3 Sb1 -44(3) . 25_655
Zn4 Zn2 Zn3 Sb1 133(8) . 2_655
Zn4 Zn2 Zn3 Sb1 -70(4) 25_655 33_545
Zn4 Zn2 Zn3 Sb1 -140(5) . 33_545
Zn4 Zn2 Zn3 Sb2 70(2) . .
Zn4 Zn2 Zn3 Sb2 140(7) 25_655 .
Zn4 Zn2 Zn3 Zn2 22(22) 25_655 29_655
Zn4 Zn2 Zn3 Zn2 158(3) . 33_545
Zn4 Zn2 Zn3 Zn2 -133(8) 25_655 33_545
Zn4 Zn2 Zn3 Zn2 -48(16) . 29_655
Zn4 Zn2 Zn3 Zn3 -42(11) 25_655 6_765
Zn4 Zn2 Zn3 Zn3 -111(5) . 6_765
Zn4 Zn2 Zn3 Zn4 70(6) 25_655 .
Zn4 Zn2 Zn3 Zn4 -93(7) 25_655 9_665
Zn4 Zn2 Zn3 Zn4 21(7) . 17_554
Zn4 Zn2 Zn3 Zn4 -162.9(16) . 9_665
Zn4 Zn2 Zn3 Zn4 91(6) 25_655 17_554
Zn4 Zn2 Zn3 Zn4 -70(6) . 25_655
